data_4507417
loop_
_publ_author_name
'Elacqua, Elizabeth'
'Bu\<car, Dejan-Kre\<simir'
'Henry, Rodger F.'
'Zhang, Geoff G. Z.'
'MacGillivray, Leonard R.'

_publ_section_title
;
 Supramolecular Complexes of Sulfadiazine and Pyridines: Reconfigurable
 Exteriors and Chameleon-like Behavior of Tautomers at the
 Co-Crystal--Salt Boundary
;
_journal_issue 1
_journal_name_full 'Crystal Growth &amp; Design'
_journal_page_first 393
_journal_paper_doi 10.1021/cg301745x
_journal_volume 13
_journal_year 2013
_chemical_formula_moiety 'C10 H9 N4 O2 S, C7 H11 N2'
_chemical_formula_sum 'C17 H20 N6 O2 S'
_chemical_formula_weight 372.45
_space_group_IT_number 14
_symmetry_cell_setting monoclinic
_symmetry_space_group_name_Hall '-P 2yn'
_symmetry_space_group_name_H-M 'P 1 21/n 1'
_atom_sites_solution_hydrogens geom
_atom_sites_solution_primary direct
_atom_sites_solution_secondary difmap
_audit_creation_date 2011-04-13T23:39:18-00:00
_audit_creation_method 'WinGX routine CIF_UPDATE'
_cell_angle_alpha 90
_cell_angle_beta 109.537(5)
_cell_angle_gamma 90
_cell_formula_units_Z 4
_cell_length_a 9.1978(10)
_cell_length_b 15.1948(16)
_cell_length_c 13.3595(14)
_cell_measurement_reflns_used 7534
_cell_measurement_temperature 190(2)
_cell_measurement_theta_max 27.88
_cell_measurement_theta_min 1.00
_cell_volume 1759.6(3)
_computing_cell_refinement 'HKL Scalepack (Otwinowski & Minor, 1997)'
_computing_data_collection 'Collect (Nonius BV, 1997-2000)'
_computing_data_reduction 'HKL Denzo, Scalepack (Otwinowski & Minor, 1997)'
_computing_structure_refinement 'SHELXL (Sheldrick, 2008)'
_computing_structure_solution 'SHELXS (Sheldrick, 2008)'
_diffrn_ambient_temperature 190(2)
_diffrn_detector_area_resol_mean 9
_diffrn_measured_fraction_theta_full 0.998
_diffrn_measured_fraction_theta_max 0.998
_diffrn_measurement_device_type KappaCCD
_diffrn_measurement_method 'CCD phi and omega scans'
_diffrn_radiation_monochromator graphite
_diffrn_radiation_type MoK\a
_diffrn_radiation_wavelength 0.71073
_diffrn_reflns_av_R_equivalents 0.0241
_diffrn_reflns_av_unetI/netI 0.0213
_diffrn_reflns_limit_h_max 10
_diffrn_reflns_limit_h_min -10
_diffrn_reflns_limit_k_max 18
_diffrn_reflns_limit_k_min -17
_diffrn_reflns_limit_l_max 15
_diffrn_reflns_limit_l_min -15
_diffrn_reflns_number 11383
_diffrn_reflns_theta_full 25
_diffrn_reflns_theta_max 25
_diffrn_reflns_theta_min 2.37
_exptl_absorpt_coefficient_mu 0.21
_exptl_absorpt_correction_T_max 0.9321
_exptl_absorpt_correction_T_min 0.9283
_exptl_absorpt_correction_type multi-scan
_exptl_absorpt_process_details 'HKL Scalepack (Otwinowski & Minor, 1997)'
_exptl_crystal_colour colorless
_exptl_crystal_density_diffrn 1.406
_exptl_crystal_density_method 'not measured'
_exptl_crystal_description prism
_exptl_crystal_F_000 784
_exptl_crystal_size_max 0.36
_exptl_crystal_size_mid 0.36
_exptl_crystal_size_min 0.34
_refine_diff_density_max 0.213
_refine_diff_density_min -0.431
_refine_diff_density_rms 0.049
_refine_ls_extinction_method none
_refine_ls_goodness_of_fit_ref 1.077
_refine_ls_hydrogen_treatment mixed
_refine_ls_matrix_type full
_refine_ls_number_parameters 249
_refine_ls_number_reflns 3076
_refine_ls_number_restraints 0
_refine_ls_restrained_S_all 1.077
_refine_ls_R_factor_all 0.0426
_refine_ls_R_factor_gt 0.0344
_refine_ls_shift/su_max 0
_refine_ls_shift/su_mean 0
_refine_ls_structure_factor_coef Fsqd
_refine_ls_weighting_details 'calc w=1/[\s^2^(Fo^2^)+(0.0596P)^2^+0.5702P] where P=(Fo^2^+2Fc^2^)/3'
_refine_ls_weighting_scheme calc
_refine_ls_wR_factor_gt 0.0965
_refine_ls_wR_factor_ref 0.1012
_reflns_number_gt 2624
_reflns_number_total 3076
_reflns_threshold_expression >2\s(I)
_cod_data_source_file cg301745x_si_008.cif
_cod_data_source_block mcg852
_cod_original_sg_symbol_H-M 'P 21/n'
_cod_database_code 4507417

loop_
_symmetry_equiv_pos_as_xyz
'x, y, z'
'-x+1/2, y+1/2, -z+1/2'
'-x, -y, -z'
'x-1/2, -y-1/2, z-1/2'

loop_
_atom_site_label
_atom_site_type_symbol
_atom_site_fract_x
_atom_site_fract_y
_atom_site_fract_z
_atom_site_U_iso_or_equiv
_atom_site_adp_type
_atom_site_occupancy
_atom_site_symmetry_multiplicity
_atom_site_calc_flag
_atom_site_refinement_flags
C1 C 1.05237(19) 0.94167(11) 0.20860(13) 0.0253(4) Uani 1 1 d .
C2 C 1.2856(2) 0.92168(14) 0.18631(15) 0.0382(5) Uani 1 1 d .
C3 C 1.3139(2) 0.84813(14) 0.25034(16) 0.0417(5) Uani 1 1 d .
C4 C 1.2020(2) 0.82683(13) 0.29322(15) 0.0364(4) Uani 1 1 d .
C5 C 0.69996(19) 0.86832(10) 0.15460(13) 0.0215(3) Uani 1 1 d .
C6 C 0.7262(2) 0.79218(11) 0.21594(13) 0.0242(4) Uani 1 1 d .
C7 C 0.6771(2) 0.71158(11) 0.17007(13) 0.0257(4) Uani 1 1 d .
C8 C 0.60315(19) 0.70379(11) 0.06066(14) 0.0242(4) Uani 1 1 d .
C9 C 0.57411(19) 0.78134(11) -0.00085(13) 0.0253(4) Uani 1 1 d .
C10 C 0.62108(19) 0.86239(11) 0.04563(13) 0.0242(4) Uani 1 1 d .
C11 C 0.8154(2) 0.19353(12) 0.05927(14) 0.0293(4) Uani 1 1 d .
C12 C 0.8025(2) 0.27330(12) 0.01161(14) 0.0306(4) Uani 1 1 d .
C13 C 0.9109(2) 0.29935(11) -0.03651(13) 0.0270(4) Uani 1 1 d .
C14 C 1.0274(2) 0.23749(11) -0.03355(13) 0.0277(4) Uani 1 1 d .
C15 C 1.0348(2) 0.15941(11) 0.01766(14) 0.0278(4) Uani 1 1 d .
C16 C 0.7835(3) 0.44147(15) -0.0807(2) 0.0524(6) Uani 1 1 d .
C17 C 1.0017(3) 0.40165(16) -0.1436(2) 0.0599(7) Uani 1 1 d .
H10 H 0.5996 0.9142 0.0033 0.029 Uiso 1 1 calc R
H11 H 0.7403 0.1765 0.0901 0.035 Uiso 1 1 calc R
H12 H 0.7206 0.3117 0.0106 0.037 Uiso 1 1 calc R
H14 H 1.1006 0.2506 -0.0674 0.033 Uiso 1 1 calc R
H15 H 1.1151 0.1191 0.0206 0.033 Uiso 1 1 calc R
H16A H 0.6836 0.4216 -0.1295 0.079 Uiso 1 1 calc R
H16B H 0.8079 0.4994 -0.1031 0.079 Uiso 1 1 calc R
H16C H 0.7788 0.4455 -0.0086 0.079 Uiso 1 1 calc R
H17A H 1.1101 0.3951 -0.0992 0.09 Uiso 1 1 calc R
H17B H 0.9822 0.4628 -0.1678 0.09 Uiso 1 1 calc R
H17C H 0.9792 0.3625 -0.2052 0.09 Uiso 1 1 calc R
H1N H 0.587(2) 0.5749(15) 0.0572(18) 0.044(6) Uiso 1 1 d .
H2 H 1.3613 0.9392 0.1564 0.046 Uiso 1 1 calc R
H2N H 0.525(3) 0.6181(14) -0.0514(19) 0.042(6) Uiso 1 1 d .
H3 H 1.4053 0.8142 0.264 0.05 Uiso 1 1 calc R
H3N H 0.938(3) 0.0840(15) 0.0979(17) 0.048(6) Uiso 1 1 d .
H4 H 1.2185 0.7771 0.3387 0.044 Uiso 1 1 calc R
H6 H 0.7786 0.7959 0.2903 0.029 Uiso 1 1 calc R
H7 H 0.6937 0.6605 0.2135 0.031 Uiso 1 1 calc R
H9 H 0.5216 0.7778 -0.0752 0.03 Uiso 1 1 calc R
N1 N 0.92103(16) 0.99139(9) 0.17856(11) 0.0256(3) Uani 1 1 d .
N2 N 1.15761(18) 0.96932(10) 0.16442(12) 0.0315(4) Uani 1 1 d .
N3 N 1.07076(17) 0.87235(9) 0.27450(11) 0.0283(3) Uani 1 1 d .
N4 N 0.5582(2) 0.62304(10) 0.01549(15) 0.0340(4) Uani 1 1 d .
N5 N 0.93062(17) 0.13805(9) 0.06422(11) 0.0268(3) Uani 1 1 d .
N6 N 0.90289(19) 0.37875(10) -0.08190(13) 0.0389(4) Uani 1 1 d .
O1 O 0.66166(14) 1.03661(7) 0.16066(10) 0.0298(3) Uani 1 1 d .
O2 O 0.80948(15) 0.96228(7) 0.32593(9) 0.0291(3) Uani 1 1 d .
S1 S 0.77396(5) 0.97005(2) 0.21204(3) 0.02271(15) Uani 1 1 d .

loop_
_atom_site_aniso_label
_atom_site_aniso_U_11
_atom_site_aniso_U_22
_atom_site_aniso_U_33
_atom_site_aniso_U_23
_atom_site_aniso_U_13
_atom_site_aniso_U_12
C1 0.0250(9) 0.0262(8) 0.0224(9) -0.0049(7) 0.0047(7) -0.0029(7)
C2 0.0276(10) 0.0526(13) 0.0368(11) -0.0083(9) 0.0142(8) -0.0039(9)
C3 0.0283(10) 0.0526(13) 0.0422(12) -0.0021(10) 0.0089(9) 0.0115(9)
C4 0.0319(11) 0.0395(11) 0.0336(10) 0.0026(8) 0.0053(8) 0.0082(8)
C5 0.0197(8) 0.0216(8) 0.0242(9) 0.0000(6) 0.0088(7) 0.0004(6)
C6 0.0263(9) 0.0260(9) 0.0200(8) 0.0010(6) 0.0075(7) -0.0005(7)
C7 0.0282(9) 0.0230(8) 0.0270(9) 0.0038(7) 0.0106(7) -0.0014(7)
C8 0.0194(9) 0.0269(9) 0.0282(9) -0.0031(7) 0.0107(7) -0.0025(7)
C9 0.0199(9) 0.0330(9) 0.0215(9) -0.0012(7) 0.0048(7) 0.0004(7)
C10 0.0211(9) 0.0263(8) 0.0252(9) 0.0036(7) 0.0079(7) 0.0031(7)
C11 0.0296(10) 0.0344(10) 0.0282(9) 0.0018(7) 0.0153(8) -0.0002(7)
C12 0.0274(10) 0.0347(10) 0.0335(10) 0.0066(8) 0.0152(8) 0.0074(8)
C13 0.0241(9) 0.0311(9) 0.0254(9) 0.0049(7) 0.0077(7) 0.0015(7)
C14 0.0236(9) 0.0335(9) 0.0280(9) 0.0009(7) 0.0116(7) -0.0020(7)
C15 0.0257(9) 0.0282(9) 0.0299(9) -0.0030(7) 0.0099(8) 0.0006(7)
C16 0.0552(14) 0.0428(12) 0.0695(16) 0.0258(11) 0.0346(13) 0.0204(11)
C17 0.0556(15) 0.0550(14) 0.0872(18) 0.0380(13) 0.0477(14) 0.0164(11)
N1 0.0241(8) 0.0231(7) 0.0297(8) 0.0026(6) 0.0091(6) -0.0015(6)
N2 0.0267(8) 0.0387(9) 0.0303(8) -0.0014(6) 0.0113(7) -0.0030(6)
N3 0.0262(8) 0.0311(8) 0.0254(8) 0.0013(6) 0.0059(6) 0.0022(6)
N4 0.0422(10) 0.0267(9) 0.0306(9) -0.0058(7) 0.0087(8) -0.0060(7)
N5 0.0311(9) 0.0244(7) 0.0267(8) 0.0015(6) 0.0119(7) -0.0002(6)
N6 0.0345(9) 0.0380(9) 0.0501(10) 0.0196(8) 0.0223(8) 0.0098(7)
O1 0.0291(7) 0.0230(6) 0.0361(7) 0.0022(5) 0.0092(6) 0.0054(5)
O2 0.0372(7) 0.0279(6) 0.0226(6) -0.0027(5) 0.0104(5) 0.0004(5)
S1 0.0245(3) 0.0195(2) 0.0243(2) -0.00033(15) 0.00848(18) 0.00054(15)

loop_
_atom_type_symbol
_atom_type_description
_atom_type_scat_dispersion_real
_atom_type_scat_dispersion_imag
_atom_type_scat_source
C C 0.0033 0.0016 'International Tables Vol C Tables 4.2.6.8 and 6.1.1.4'
H H 0 0 'International Tables Vol C Tables 4.2.6.8 and 6.1.1.4'
N N 0.0061 0.0033 'International Tables Vol C Tables 4.2.6.8 and 6.1.1.4'
O O 0.0106 0.006 'International Tables Vol C Tables 4.2.6.8 and 6.1.1.4'
S S 0.1246 0.1234 'International Tables Vol C Tables 4.2.6.8 and 6.1.1.4'

loop_
_geom_angle_atom_site_label_1
_geom_angle_atom_site_label_2
_geom_angle_atom_site_label_3
_geom_angle
C1 N1 S1 123.72(12)
C2 C3 H3 122
C2 N2 C1 116.34(16)
C3 C2 H2 118.4
C3 C4 H4 118.2
C4 C3 C2 115.95(18)
C4 C3 H3 122
C4 N3 C1 115.73(16)
C5 C10 H10 119.9
C5 C6 H6 119.6
C6 C5 C10 119.21(15)
C6 C5 S1 120.55(13)
C6 C7 C8 120.93(15)
C6 C7 H7 119.5
C7 C6 C5 120.75(15)
C7 C6 H6 119.6
C7 C8 C9 118.07(15)
C8 C7 H7 119.5
C8 C9 H9 119.6
C8 N4 H1N 118.1(14)
C8 N4 H2N 119.6(14)
C9 C10 C5 120.11(15)
C9 C10 H10 119.9
C10 C5 S1 120.15(12)
C10 C9 C8 120.87(15)
C10 C9 H9 119.6
C11 C12 C13 120.07(16)
C11 C12 H12 120
C11 N5 C15 119.99(15)
C11 N5 H3N 120.4(14)
C12 C11 H11 119
C12 C13 C14 116.36(15)
C13 C12 H12 120
C13 C14 H14 119.9
C13 N6 C16 120.68(16)
C13 N6 C17 121.33(16)
C14 C15 H15 119.3
C15 C14 C13 120.21(16)
C15 C14 H14 119.9
C15 N5 H3N 119.6(14)
C16 N6 C17 117.67(16)
H16A C16 H16B 109.5
H16A C16 H16C 109.5
H16B C16 H16C 109.5
H17A C17 H17B 109.5
H17A C17 H17C 109.5
H17B C17 H17C 109.5
H1N N4 H2N 121(2)
N1 S1 C5 107.30(7)
N2 C1 N1 112.96(15)
N2 C2 C3 123.23(18)
N2 C2 H2 118.4
N3 C1 N1 122.00(15)
N3 C1 N2 125.04(16)
N3 C4 C3 123.67(18)
N3 C4 H4 118.2
N4 C8 C7 120.48(16)
N4 C8 C9 121.45(16)
N5 C11 C12 121.95(16)
N5 C11 H11 119
N5 C15 C14 121.33(16)
N5 C15 H15 119.3
N6 C13 C12 121.21(16)
N6 C13 C14 122.43(16)
N6 C16 H16A 109.5
N6 C16 H16B 109.5
N6 C16 H16C 109.5
N6 C17 H17A 109.5
N6 C17 H17B 109.5
N6 C17 H17C 109.5
O1 S1 C5 107.29(8)
O1 S1 N1 105.27(7)
O1 S1 O2 115.46(7)
O2 S1 C5 107.75(7)
O2 S1 N1 113.36(8)

loop_
_geom_bond_atom_site_label_1
_geom_bond_atom_site_label_2
_geom_bond_distance
C2 C3 1.378(3)
C2 H2 0.95
C3 H3 0.95
C4 C3 1.374(3)
C4 H4 0.95
C5 C6 1.391(2)
C6 C7 1.376(2)
C6 H6 0.95
C7 H7 0.95
C8 C7 1.396(2)
C9 C8 1.410(2)
C9 H9 0.95
C10 C5 1.395(2)
C10 C9 1.382(2)
C10 H10 0.95
C11 H11 0.95
C12 C11 1.356(2)
C12 C13 1.411(2)
C12 H12 0.95
C13 C14 1.416(2)
C14 C15 1.360(2)
C14 H14 0.95
C15 H15 0.95
C16 H16A 0.98
C16 H16B 0.98
C16 H16C 0.98
C17 H17A 0.98
C17 H17B 0.98
C17 H17C 0.98
N1 C1 1.366(2)
N2 C1 1.358(2)
N2 C2 1.329(2)
N3 C1 1.347(2)
N3 C4 1.340(2)
N4 C8 1.369(2)
N4 H1N 0.90(2)
N4 H2N 0.84(2)
N5 C11 1.339(2)
N5 C15 1.345(2)
N5 H3N 0.93(2)
N6 C13 1.341(2)
N6 C16 1.458(3)
N6 C17 1.458(3)
S1 C5 1.7584(16)
S1 N1 1.5936(15)
S1 O1 1.4445(12)
S1 O2 1.4503(12)
